data_4519307
loop_
_publ_author_name
'Zhao, Xin'
'Yang, Fang'
'Zou, Shao-Yu'
'Zhou, Qian-Qian'
'Chen, Zi-Sheng'
'Ji, Kegong'

_publ_section_title
;
 Cu-Catalyzed Intermolecular \g-Site C--H Amination of Cyclohexenone
 Derivatives: The Benefit of Bifunctional Ligands
;
_journal_name_full 'ACS Catalysis'
_journal_page_first 1732
_journal_page_last 1741
_journal_paper_doi 10.1021/acscatal.1c05439
_journal_year 2022
_chemical_absolute_configuration ad
_chemical_formula_moiety 'C23 H25 N5 O4'
_chemical_formula_sum 'C23 H25 N5 O4'
_chemical_formula_weight 435.48
_space_group_crystal_system orthorhombic
_space_group_IT_number 19
_space_group_name_Hall 'P 2ac 2ab'
_space_group_name_H-M_alt 'P 21 21 21'
_atom_sites_solution_hydrogens mixed
_atom_sites_solution_primary dual
_audit_creation_date 2021-05-10
_audit_creation_method
;
Olex2 1.3-alpha
(compiled 2020.09.11 svn.r3730fd0d for OlexSys, GUI svn.r6159)
;
_cell_angle_alpha 90
_cell_angle_beta 90
_cell_angle_gamma 90
_cell_formula_units_Z 4
_cell_length_a 6.36481(13)
_cell_length_b 17.9645(4)
_cell_length_c 18.8399(4)
_cell_measurement_reflns_used 5809
_cell_measurement_temperature 150.00(10)
_cell_measurement_theta_max 73.5380
_cell_measurement_theta_min 3.3720
_cell_volume 2154.17(8)
_computing_cell_refinement 'CrysAlisPro 1.171.38.43f (Rigaku OD, 2015)'
_computing_data_collection 'CrysAlisPro 1.171.38.43f (Rigaku OD, 2015)'
_computing_data_reduction 'CrysAlisPro 1.171.38.43f (Rigaku OD, 2015)'
_computing_molecular_graphics 'Olex2 1.3-alpha (Dolomanov et al., 2009)'
_computing_publication_material 'Olex2 1.3-alpha (Dolomanov et al., 2009)'
_computing_structure_refinement 'SHELXL 2018/3 (Sheldrick, 2015)'
_computing_structure_solution 'SHELXT  (Sheldrick, 2015)'
_diffrn_ambient_environment N~2~
_diffrn_ambient_temperature 150.00(10)
_diffrn_detector 'CCD plate'
_diffrn_detector_area_resol_mean 5.2684
_diffrn_detector_type AtlasS2
_diffrn_measured_fraction_theta_full 1.000
_diffrn_measured_fraction_theta_max 0.982
_diffrn_measurement_details
;
List of Runs (angles in degrees, time in seconds):

  # Type    Start    End  Width  t~exp~   \w     \q     \k     \f   Frames
--------------------------------------------------------------------------
  1  \w    -96.00  -2.00   1.00    1.00    --  -40.73 125.00-180.00   94
  2  \w   -113.00 -13.00   1.00    1.00    --  -40.73 -57.00-120.00  100
  3  \w     21.00 108.00   1.00    1.00    --   40.73  38.00-180.00   87
  4  \w     84.00 177.00   1.00    1.00    --  107.58  30.00 -60.00   93
  5  \w     26.00 103.00   1.00    1.00    --  107.58 -95.00  30.00   77
  6  \w    136.00 176.00   1.00    1.00    --  107.58 125.00  90.00   40
  7  \w     31.00 104.00   1.00    1.00    --  107.58 -30.00 120.00   73
  8  \w     43.00 137.00   1.00    1.00    --  107.58 -61.00-150.00   94
;
_diffrn_measurement_device 'four-circle diffractometer'
_diffrn_measurement_device_type 'SuperNova, Dual, Cu at zero, AtlasS2'
_diffrn_measurement_method '\w scans'
_diffrn_orient_matrix_type 'CrysAlisPro convention (1999,Acta A55,543-557)'
_diffrn_orient_matrix_UB_11 -0.0272103000
_diffrn_orient_matrix_UB_12 -0.0165665000
_diffrn_orient_matrix_UB_13 0.0797145000
_diffrn_orient_matrix_UB_21 -0.0019659000
_diffrn_orient_matrix_UB_22 0.0841050000
_diffrn_orient_matrix_UB_23 0.0157924000
_diffrn_orient_matrix_UB_31 -0.2405422000
_diffrn_orient_matrix_UB_32 0.0012289000
_diffrn_orient_matrix_UB_33 -0.0091893000
_diffrn_radiation_monochromator mirror
_diffrn_radiation_probe x-ray
_diffrn_radiation_type 'Cu K\a'
_diffrn_radiation_wavelength 1.54184
_diffrn_reflns_av_R_equivalents 0.0229
_diffrn_reflns_av_unetI/netI 0.0322
_diffrn_reflns_Laue_measured_fraction_full 1.000
_diffrn_reflns_Laue_measured_fraction_max 0.982
_diffrn_reflns_limit_h_max 5
_diffrn_reflns_limit_h_min -7
_diffrn_reflns_limit_k_max 22
_diffrn_reflns_limit_k_min -18
_diffrn_reflns_limit_l_max 22
_diffrn_reflns_limit_l_min -23
_diffrn_reflns_number 8253
_diffrn_reflns_point_group_measured_fraction_full 0.999
_diffrn_reflns_point_group_measured_fraction_max 0.972
_diffrn_reflns_theta_full 67.684
_diffrn_reflns_theta_max 73.725
_diffrn_reflns_theta_min 3.399
_diffrn_source 'micro-focus sealed X-ray tube'
_diffrn_source_type 'SuperNova (Cu) X-ray Source'
_exptl_absorpt_coefficient_mu 0.773
_exptl_absorpt_correction_T_max 1.00000
_exptl_absorpt_correction_T_min 0.71386
_exptl_absorpt_correction_type multi-scan
_exptl_absorpt_process_details
;
CrysAlisPro 1.171.38.43f (Rigaku Oxford Diffraction, 2015)
Empirical absorption correction using spherical harmonics,
 implemented in SCALE3 ABSPACK scaling algorithm.
;
_exptl_crystal_colour yellow
_exptl_crystal_colour_primary yellow
_exptl_crystal_density_diffrn 1.343
_exptl_crystal_description block
_exptl_crystal_F_000 920
_exptl_crystal_size_max 0.13
_exptl_crystal_size_mid 0.1
_exptl_crystal_size_min 0.08
_refine_diff_density_max 0.192
_refine_diff_density_min -0.224
_refine_diff_density_rms 0.040
_refine_ls_abs_structure_details
;
 Flack x determined using 1601 quotients [(I+)-(I-)]/[(I+)+(I-)]
 (Parsons, Flack and Wagner, Acta Cryst. B69 (2013) 249-259).
;
_refine_ls_abs_structure_Flack 0.01(14)
_refine_ls_extinction_coef 0.0025(3)
_refine_ls_extinction_expression Fc^*^=kFc[1+0.001xFc^2^\l^3^/sin(2\q)]^-1/4^
_refine_ls_extinction_method 'SHELXL-2018/3 (Sheldrick 2018)'
_refine_ls_goodness_of_fit_ref 1.124
_refine_ls_hydrogen_treatment mixed
_refine_ls_matrix_type full
_refine_ls_number_parameters 301
_refine_ls_number_reflns 4236
_refine_ls_number_restraints 0
_refine_ls_restrained_S_all 1.124
_refine_ls_R_factor_all 0.0400
_refine_ls_R_factor_gt 0.0380
_refine_ls_shift/su_max 0.000
_refine_ls_shift/su_mean 0.000
_refine_ls_structure_factor_coef Fsqd
_refine_ls_weighting_details 'w=1/[\s^2^(Fo^2^)+(0.0399P)^2^+0.6162P] where P=(Fo^2^+2Fc^2^)/3'
_refine_ls_weighting_scheme calc
_refine_ls_wR_factor_gt 0.1006
_refine_ls_wR_factor_ref 0.1024
_reflns_Friedel_coverage 0.716
_reflns_Friedel_fraction_full 0.999
_reflns_Friedel_fraction_max 0.957
_reflns_number_gt 4057
_reflns_number_total 4236
_reflns_threshold_expression 'I > 2\s(I)'
_cod_data_source_file cs1c05439_si_003.cif
_cod_data_source_block yellow_0510
_cod_database_code 4519307
_shelx_shelxl_version_number 2018/3
_shelx_space_group_comment
;
The symmetry employed for this shelxl refinement is uniquely defined
by the following loop, which should always be used as a source of
symmetry information in preference to the above space-group names.
They are only intended as comments.
;
_reflns_odcompleteness_completeness 100.00
_reflns_odcompleteness_iscentric 1
_reflns_odcompleteness_theta 66.97
_olex2_refinement_description
;
1. Fixed Uiso
 At 1.2 times of:
  All C(H) groups, All C(H,H) groups, All N(H) groups
 At 1.5 times of:
  All C(H,H,H) groups
2.a Ternary CH refined with riding coordinates:
 C7(H7), C8(H8)
2.b Secondary CH2 refined with riding coordinates:
 C9(H9A,H9B)
2.c Aromatic/amide H refined with riding coordinates:
 N3(H3), C2(H2), C3(H3A), C4(H4), C5(H5), C6(H6), C12(H12), C19(H19), C21(H21),
  C22(H22)
2.d Idealised Me refined as rotating group:
 C15(H15A,H15B,H15C), C16(H16A,H16B,H16C), C23(H23A,H23B,H23C)
;
_olex2_date_sample_data_collection 2021-05-10
_olex2_submission_special_instructions 'No special instructions were received'
_oxdiff_exptl_absorpt_empirical_details
;
Empirical correction (ABSPACK) includes:
- Absorption correction using spherical harmonics
- Frame scaling
;
_oxdiff_exptl_absorpt_empirical_full_max 1.354
_oxdiff_exptl_absorpt_empirical_full_min 0.510

loop_
_space_group_symop_operation_xyz
'x, y, z'
'-x+1/2, -y, z+1/2'
'-x, y+1/2, -z+1/2'
'x+1/2, -y+1/2, -z'

loop_
_atom_site_label
_atom_site_type_symbol
_atom_site_fract_x
_atom_site_fract_y
_atom_site_fract_z
_atom_site_U_iso_or_equiv
_atom_site_adp_type
_atom_site_occupancy
_atom_site_site_symmetry_order
_atom_site_calc_flag
_atom_site_refinement_flags_posn
_atom_site_refinement_flags_adp
_atom_site_refinement_flags_occupancy
_atom_site_disorder_assembly
_atom_site_disorder_group
O1 O 0.1639(3) 0.75053(11) 0.45223(11) 0.0364(5) Uani 1 1 d . . . . .
O2 O 0.2952(4) 0.85709(12) 0.48027(13) 0.0489(6) Uani 1 1 d . . . . .
O3 O 0.8997(4) 0.95357(12) 0.36458(18) 0.0651(8) Uani 1 1 d . . . . .
O4 O 1.1146(4) 0.87808(14) 0.31417(15) 0.0569(7) Uani 1 1 d . . . . .
N1 N 0.0646(4) 0.31992(12) 0.42699(11) 0.0271(5) Uani 1 1 d . . . . .
N2 N 0.4379(4) 0.58683(12) 0.35215(11) 0.0276(5) Uani 1 1 d . . . . .
N3 N 0.3907(3) 0.65364(12) 0.38378(12) 0.0288(5) Uani 1 1 d . . . . .
H3 H 0.279798 0.658341 0.409477 0.035 Uiso 1 1 calc R U . . .
N4 N 0.3039(4) 0.79824(13) 0.44773(12) 0.0306(5) Uani 1 1 d . . . . .
N5 N 0.9478(4) 0.89185(14) 0.34282(14) 0.0401(6) Uani 1 1 d . . . . .
C1 C -0.0196(4) 0.26473(15) 0.38095(13) 0.0283(5) Uani 1 1 d . . . . .
C2 C 0.0793(5) 0.19641(16) 0.37093(15) 0.0369(6) Uani 1 1 d . . . . .
H2 H 0.209055 0.187189 0.391827 0.044 Uiso 1 1 calc R U . . .
C3 C -0.0163(6) 0.14211(18) 0.32970(17) 0.0477(8) Uani 1 1 d . . . . .
H3A H 0.050456 0.096500 0.323650 0.057 Uiso 1 1 calc R U . . .
C4 C -0.2080(6) 0.15415(19) 0.29745(17) 0.0525(10) Uani 1 1 d . . . . .
H4 H -0.270529 0.117209 0.270070 0.063 Uiso 1 1 calc R U . . .
C5 C -0.3056(5) 0.22270(19) 0.30678(16) 0.0437(8) Uani 1 1 d . . . . .
H5 H -0.434386 0.232013 0.285217 0.052 Uiso 1 1 calc R U . . .
C6 C -0.2125(4) 0.27676(17) 0.34775(15) 0.0341(6) Uani 1 1 d . . . . .
H6 H -0.279618 0.322351 0.353446 0.041 Uiso 1 1 calc R U . . .
C7 C 0.0786(4) 0.39592(14) 0.39637(13) 0.0250(5) Uani 1 1 d . . . . .
H7 H -0.054581 0.405832 0.372073 0.030 Uiso 1 1 calc R U . . .
C8 C 0.1055(4) 0.45573(14) 0.45314(14) 0.0257(5) Uani 1 1 d . . . . .
H8 H 0.237365 0.445207 0.478051 0.031 Uiso 1 1 calc R U . . .
C9 C 0.1312(4) 0.53173(15) 0.41625(15) 0.0301(6) Uani 1 1 d . . . . .
H9A H 0.004124 0.543408 0.390122 0.036 Uiso 1 1 calc R U . . .
H9B H 0.151689 0.570078 0.451833 0.036 Uiso 1 1 calc R U . . .
C10 C 0.3154(4) 0.53141(14) 0.36611(13) 0.0264(5) Uani 1 1 d . . . . .
C11 C 0.3634(4) 0.46195(15) 0.32825(14) 0.0271(5) Uani 1 1 d . . . . .
C12 C 0.2497(4) 0.40063(14) 0.34166(13) 0.0278(5) Uani 1 1 d . . . . .
H12 H 0.278826 0.358125 0.315248 0.033 Uiso 1 1 calc R U . . .
C13 C -0.0671(4) 0.45720(15) 0.50835(14) 0.0283(6) Uani 1 1 d . . . . .
C14 C -0.0225(5) 0.45507(18) 0.57674(15) 0.0381(7) Uani 1 1 d . . . . .
H14A H -0.128(5) 0.4605(18) 0.6123(18) 0.038(9) Uiso 1 1 d . . . . .
H14B H 0.120(6) 0.4516(18) 0.5944(19) 0.042(9) Uiso 1 1 d . . . . .
C15 C -0.2907(5) 0.46305(19) 0.48278(17) 0.0398(7) Uani 1 1 d . . . . .
H15A H -0.303412 0.504627 0.451062 0.060 Uiso 1 1 calc R U . . .
H15B H -0.382371 0.470095 0.522673 0.060 Uiso 1 1 calc R U . . .
H15C H -0.328705 0.418157 0.458310 0.060 Uiso 1 1 calc R U . . .
C16 C 0.2462(5) 0.29782(16) 0.46846(16) 0.0374(7) Uani 1 1 d . . . . .
H16A H 0.368350 0.297070 0.438579 0.056 Uiso 1 1 calc R U . . .
H16B H 0.223275 0.249073 0.487846 0.056 Uiso 1 1 calc R U . . .
H16C H 0.267184 0.332703 0.506413 0.056 Uiso 1 1 calc R U . . .
C17 C 0.5225(4) 0.71217(14) 0.37369(13) 0.0260(5) Uani 1 1 d . . . . .
C18 C 0.4843(4) 0.78350(15) 0.40303(13) 0.0266(5) Uani 1 1 d . . . . .
C19 C 0.6212(4) 0.84252(15) 0.39236(14) 0.0290(6) Uani 1 1 d . . . . .
H19 H 0.592865 0.889108 0.411649 0.035 Uiso 1 1 calc R U . . .
C20 C 0.7992(4) 0.83086(15) 0.35278(15) 0.0289(6) Uani 1 1 d . . . . .
C21 C 0.8433(4) 0.76167(15) 0.32225(14) 0.0303(6) Uani 1 1 d . . . . .
H21 H 0.963810 0.755001 0.295077 0.036 Uiso 1 1 calc R U . . .
C22 C 0.7070(4) 0.70400(15) 0.33283(14) 0.0296(6) Uani 1 1 d . . . . .
H22 H 0.736688 0.657994 0.312527 0.036 Uiso 1 1 calc R U . . .
C23 C 0.5351(5) 0.46281(16) 0.27365(15) 0.0341(6) Uani 1 1 d . . . . .
H23A H 0.548895 0.414153 0.253114 0.051 Uiso 1 1 calc R U . . .
H23B H 0.665200 0.476739 0.295759 0.051 Uiso 1 1 calc R U . . .
H23C H 0.501061 0.498105 0.237159 0.051 Uiso 1 1 calc R U . . .

loop_
_atom_site_aniso_label
_atom_site_aniso_U_11
_atom_site_aniso_U_22
_atom_site_aniso_U_33
_atom_site_aniso_U_23
_atom_site_aniso_U_13
_atom_site_aniso_U_12
O1 0.0309(10) 0.0380(11) 0.0404(11) -0.0021(9) 0.0094(8) -0.0060(9)
O2 0.0526(14) 0.0351(11) 0.0591(14) -0.0151(10) 0.0229(12) -0.0033(10)
O3 0.0447(14) 0.0305(12) 0.120(2) -0.0113(14) 0.0206(15) -0.0085(10)
O4 0.0375(12) 0.0520(14) 0.0812(18) -0.0067(13) 0.0254(12) -0.0135(11)
N1 0.0252(11) 0.0266(11) 0.0295(11) 0.0038(8) -0.0063(9) -0.0032(9)
N2 0.0303(12) 0.0262(11) 0.0263(10) 0.0000(8) 0.0013(9) -0.0016(9)
N3 0.0301(11) 0.0264(11) 0.0298(11) -0.0018(9) 0.0061(9) -0.0030(9)
N4 0.0307(12) 0.0306(12) 0.0305(11) -0.0002(9) 0.0040(9) 0.0000(10)
N5 0.0318(13) 0.0341(13) 0.0544(15) 0.0008(12) 0.0047(12) -0.0074(11)
C1 0.0264(12) 0.0320(14) 0.0266(12) 0.0024(10) 0.0029(10) -0.0081(11)
C2 0.0441(16) 0.0290(13) 0.0375(15) 0.0035(12) 0.0001(13) -0.0031(13)
C3 0.072(2) 0.0294(15) 0.0421(17) 0.0028(13) 0.0008(17) -0.0086(16)
C4 0.078(3) 0.0459(19) 0.0333(16) -0.0016(14) -0.0032(17) -0.0348(19)
C5 0.0430(17) 0.0550(19) 0.0331(15) 0.0016(14) -0.0066(13) -0.0213(15)
C6 0.0290(14) 0.0404(15) 0.0328(14) 0.0002(12) -0.0022(11) -0.0077(12)
C7 0.0230(12) 0.0263(12) 0.0256(12) 0.0043(10) -0.0050(9) -0.0012(10)
C8 0.0216(12) 0.0298(13) 0.0257(12) 0.0017(10) -0.0006(10) -0.0007(10)
C9 0.0293(14) 0.0275(13) 0.0336(14) -0.0004(11) 0.0053(11) -0.0002(11)
C10 0.0276(13) 0.0284(13) 0.0234(12) 0.0026(10) -0.0004(10) -0.0003(10)
C11 0.0283(13) 0.0288(13) 0.0241(12) 0.0010(10) 0.0000(10) 0.0010(10)
C12 0.0296(13) 0.0257(12) 0.0279(13) -0.0009(10) -0.0023(10) 0.0006(11)
C13 0.0250(13) 0.0295(13) 0.0305(13) -0.0027(10) 0.0022(11) -0.0057(11)
C14 0.0386(17) 0.0475(17) 0.0283(14) -0.0020(12) 0.0016(13) -0.0116(14)
C15 0.0274(15) 0.0543(18) 0.0375(16) -0.0080(14) 0.0019(12) -0.0009(13)
C16 0.0379(15) 0.0317(14) 0.0427(16) 0.0071(13) -0.0148(13) -0.0032(13)
C17 0.0274(13) 0.0276(13) 0.0229(11) 0.0005(10) -0.0012(10) -0.0018(10)
C18 0.0263(13) 0.0287(13) 0.0248(11) 0.0012(10) 0.0007(10) 0.0006(10)
C19 0.0312(13) 0.0255(13) 0.0302(13) -0.0003(10) -0.0008(11) -0.0002(11)
C20 0.0235(12) 0.0294(13) 0.0338(13) 0.0034(11) 0.0007(11) -0.0026(10)
C21 0.0249(13) 0.0342(14) 0.0319(13) 0.0006(11) 0.0025(11) 0.0001(11)
C22 0.0291(14) 0.0294(13) 0.0303(13) -0.0020(11) 0.0010(11) 0.0002(11)
C23 0.0366(15) 0.0324(14) 0.0333(14) 0.0019(11) 0.0082(12) 0.0017(12)

loop_
_atom_type_symbol
_atom_type_description
_atom_type_scat_dispersion_real
_atom_type_scat_dispersion_imag
_atom_type_scat_source
C C 0.0181 0.0091 'International Tables Vol C Tables 4.2.6.8 and 6.1.1.4'
H H 0.0000 0.0000 'International Tables Vol C Tables 4.2.6.8 and 6.1.1.4'
N N 0.0311 0.0180 'International Tables Vol C Tables 4.2.6.8 and 6.1.1.4'
O O 0.0492 0.0322 'International Tables Vol C Tables 4.2.6.8 and 6.1.1.4'

loop_
_geom_angle_atom_site_label_1
_geom_angle_atom_site_label_2
_geom_angle_atom_site_label_3
_geom_angle
_geom_angle_site_symmetry_1
_geom_angle_site_symmetry_3
_geom_angle_publ_flag
C1 N1 C7 115.3(2) . . ?
C1 N1 C16 116.0(2) . . ?
C16 N1 C7 114.4(2) . . ?
C10 N2 N3 116.9(2) . . ?
N2 N3 H3 120.6 . . ?
C17 N3 N2 118.7(2) . . ?
C17 N3 H3 120.6 . . ?
O1 N4 C18 118.9(2) . . ?
O2 N4 O1 122.1(2) . . ?
O2 N4 C18 119.0(2) . . ?
O3 N5 C20 118.4(2) . . ?
O4 N5 O3 123.5(3) . . ?
O4 N5 C20 118.0(2) . . ?
C2 C1 N1 121.8(2) . . ?
C2 C1 C6 118.3(3) . . ?
C6 C1 N1 119.8(2) . . ?
C1 C2 H2 120.1 . . ?
C3 C2 C1 119.8(3) . . ?
C3 C2 H2 120.1 . . ?
C2 C3 H3A 119.2 . . ?
C4 C3 C2 121.6(3) . . ?
C4 C3 H3A 119.2 . . ?
C3 C4 H4 120.7 . . ?
C3 C4 C5 118.6(3) . . ?
C5 C4 H4 120.7 . . ?
C4 C5 H5 119.9 . . ?
C6 C5 C4 120.3(3) . . ?
C6 C5 H5 119.9 . . ?
C1 C6 H6 119.3 . . ?
C5 C6 C1 121.5(3) . . ?
C5 C6 H6 119.3 . . ?
N1 C7 H7 107.2 . . ?
N1 C7 C8 112.5(2) . . ?
N1 C7 C12 111.2(2) . . ?
C8 C7 H7 107.2 . . ?
C12 C7 H7 107.2 . . ?
C12 C7 C8 111.1(2) . . ?
C7 C8 H8 107.2 . . ?
C7 C8 C9 108.7(2) . . ?
C9 C8 H8 107.2 . . ?
C13 C8 C7 114.4(2) . . ?
C13 C8 H8 107.2 . . ?
C13 C8 C9 111.8(2) . . ?
C8 C9 H9A 109.4 . . ?
C8 C9 H9B 109.4 . . ?
H9A C9 H9B 108.0 . . ?
C10 C9 C8 111.2(2) . . ?
C10 C9 H9A 109.4 . . ?
C10 C9 H9B 109.4 . . ?
N2 C10 C9 126.5(2) . . ?
N2 C10 C11 115.5(2) . . ?
C11 C10 C9 118.0(2) . . ?
C10 C11 C23 118.4(2) . . ?
C12 C11 C10 119.6(2) . . ?
C12 C11 C23 122.0(2) . . ?
C7 C12 H12 117.7 . . ?
C11 C12 C7 124.5(2) . . ?
C11 C12 H12 117.7 . . ?
C14 C13 C8 121.0(3) . . ?
C14 C13 C15 121.2(3) . . ?
C15 C13 C8 117.9(2) . . ?
C13 C14 H14A 122(2) . . ?
C13 C14 H14B 123(2) . . ?
H14A C14 H14B 115(3) . . ?
C13 C15 H15A 109.5 . . ?
C13 C15 H15B 109.5 . . ?
C13 C15 H15C 109.5 . . ?
H15A C15 H15B 109.5 . . ?
H15A C15 H15C 109.5 . . ?
H15B C15 H15C 109.5 . . ?
N1 C16 H16A 109.5 . . ?
N1 C16 H16B 109.5 . . ?
N1 C16 H16C 109.5 . . ?
H16A C16 H16B 109.5 . . ?
H16A C16 H16C 109.5 . . ?
H16B C16 H16C 109.5 . . ?
N3 C17 C18 122.7(2) . . ?
N3 C17 C22 120.6(2) . . ?
C22 C17 C18 116.7(2) . . ?
C17 C18 N4 121.9(2) . . ?
C19 C18 N4 116.3(2) . . ?
C19 C18 C17 121.8(2) . . ?
C18 C19 H19 120.6 . . ?
C20 C19 C18 118.7(2) . . ?
C20 C19 H19 120.6 . . ?
C19 C20 N5 119.3(2) . . ?
C19 C20 C21 121.6(2) . . ?
C21 C20 N5 119.0(2) . . ?
C20 C21 H21 120.4 . . ?
C22 C21 C20 119.2(2) . . ?
C22 C21 H21 120.4 . . ?
C17 C22 H22 119.0 . . ?
C21 C22 C17 121.9(2) . . ?
C21 C22 H22 119.0 . . ?
C11 C23 H23A 109.5 . . ?
C11 C23 H23B 109.5 . . ?
C11 C23 H23C 109.5 . . ?
H23A C23 H23B 109.5 . . ?
H23A C23 H23C 109.5 . . ?
H23B C23 H23C 109.5 . . ?

loop_
_geom_bond_atom_site_label_1
_geom_bond_atom_site_label_2
_geom_bond_distance
_geom_bond_site_symmetry_2
_geom_bond_publ_flag
O1 N4 1.239(3) . ?
O2 N4 1.223(3) . ?
O3 N5 1.221(3) . ?
O4 N5 1.216(3) . ?
N1 C1 1.422(3) . ?
N1 C7 1.485(3) . ?
N1 C16 1.451(3) . ?
N2 N3 1.373(3) . ?
N2 C10 1.292(3) . ?
N3 H3 0.8600 . ?
N3 C17 1.358(3) . ?
N4 C18 1.449(3) . ?
N5 C20 1.459(3) . ?
C1 C2 1.392(4) . ?
C1 C6 1.395(4) . ?
C2 H2 0.9300 . ?
C2 C3 1.387(4) . ?
C3 H3A 0.9300 . ?
C3 C4 1.380(5) . ?
C4 H4 0.9300 . ?
C4 C5 1.390(5) . ?
C5 H5 0.9300 . ?
C5 C6 1.375(4) . ?
C6 H6 0.9300 . ?
C7 H7 0.9800 . ?
C7 C8 1.526(4) . ?
C7 C12 1.502(4) . ?
C8 H8 0.9800 . ?
C8 C9 1.541(4) . ?
C8 C13 1.513(3) . ?
C9 H9A 0.9700 . ?
C9 H9B 0.9700 . ?
C9 C10 1.506(4) . ?
C10 C11 1.470(4) . ?
C11 C12 1.342(4) . ?
C11 C23 1.501(4) . ?
C12 H12 0.9300 . ?
C13 C14 1.320(4) . ?
C13 C15 1.506(4) . ?
C14 H14A 0.95(3) . ?
C14 H14B 0.97(4) . ?
C15 H15A 0.9600 . ?
C15 H15B 0.9600 . ?
C15 H15C 0.9600 . ?
C16 H16A 0.9600 . ?
C16 H16B 0.9600 . ?
C16 H16C 0.9600 . ?
C17 C18 1.417(4) . ?
C17 C22 1.412(4) . ?
C18 C19 1.387(4) . ?
C19 H19 0.9300 . ?
C19 C20 1.373(4) . ?
C20 C21 1.398(4) . ?
C21 H21 0.9300 . ?
C21 C22 1.366(4) . ?
C22 H22 0.9300 . ?
C23 H23A 0.9600 . ?
C23 H23B 0.9600 . ?
C23 H23C 0.9600 . ?

loop_
_geom_hbond_atom_site_label_D
_geom_hbond_atom_site_label_H
_geom_hbond_atom_site_label_A
_geom_hbond_distance_DH
_geom_hbond_distance_HA
_geom_hbond_distance_DA
_geom_hbond_angle_DHA
_geom_hbond_site_symmetry_A
_geom_hbond_publ_flag
N3 H3 O1 0.86 1.98 2.603(3) 128.0 . yes

loop_
_geom_torsion_atom_site_label_1
_geom_torsion_atom_site_label_2
_geom_torsion_atom_site_label_3
_geom_torsion_atom_site_label_4
_geom_torsion
_geom_torsion_site_symmetry_1
_geom_torsion_site_symmetry_2
_geom_torsion_site_symmetry_3
_geom_torsion_site_symmetry_4
_geom_torsion_publ_flag
O1 N4 C18 C17 -10.5(4) . . . . ?
O1 N4 C18 C19 171.5(2) . . . . ?
O2 N4 C18 C17 169.0(3) . . . . ?
O2 N4 C18 C19 -9.1(4) . . . . ?
O3 N5 C20 C19 -6.7(4) . . . . ?
O3 N5 C20 C21 174.0(3) . . . . ?
O4 N5 C20 C19 172.2(3) . . . . ?
O4 N5 C20 C21 -7.1(4) . . . . ?
N1 C1 C2 C3 175.2(3) . . . . ?
N1 C1 C6 C5 -175.5(3) . . . . ?
N1 C7 C8 C9 176.8(2) . . . . ?
N1 C7 C8 C13 -57.5(3) . . . . ?
N1 C7 C12 C11 -148.5(2) . . . . ?
N2 N3 C17 C18 178.7(2) . . . . ?
N2 N3 C17 C22 -1.4(4) . . . . ?
N2 C10 C11 C12 177.3(2) . . . . ?
N2 C10 C11 C23 -4.7(4) . . . . ?
N3 N2 C10 C9 -3.0(4) . . . . ?
N3 N2 C10 C11 176.7(2) . . . . ?
N3 C17 C18 N4 1.8(4) . . . . ?
N3 C17 C18 C19 179.8(2) . . . . ?
N3 C17 C22 C21 -179.5(3) . . . . ?
N4 C18 C19 C20 177.4(2) . . . . ?
N5 C20 C21 C22 178.5(3) . . . . ?
C1 N1 C7 C8 162.6(2) . . . . ?
C1 N1 C7 C12 -72.0(3) . . . . ?
C1 C2 C3 C4 0.5(5) . . . . ?
C2 C1 C6 C5 0.8(4) . . . . ?
C2 C3 C4 C5 0.2(5) . . . . ?
C3 C4 C5 C6 -0.4(5) . . . . ?
C4 C5 C6 C1 -0.1(5) . . . . ?
C6 C1 C2 C3 -1.0(4) . . . . ?
C7 N1 C1 C2 131.1(3) . . . . ?
C7 N1 C1 C6 -52.7(3) . . . . ?
C7 C8 C9 C10 -57.7(3) . . . . ?
C7 C8 C13 C14 127.5(3) . . . . ?
C7 C8 C13 C15 -54.0(3) . . . . ?
C8 C7 C12 C11 -22.4(3) . . . . ?
C8 C9 C10 N2 -146.3(3) . . . . ?
C8 C9 C10 C11 34.1(3) . . . . ?
C9 C8 C13 C14 -108.4(3) . . . . ?
C9 C8 C13 C15 70.1(3) . . . . ?
C9 C10 C11 C12 -3.1(4) . . . . ?
C9 C10 C11 C23 174.9(2) . . . . ?
C10 N2 N3 C17 176.3(2) . . . . ?
C10 C11 C12 C7 -3.1(4) . . . . ?
C12 C7 C8 C9 51.4(3) . . . . ?
C12 C7 C8 C13 177.1(2) . . . . ?
C13 C8 C9 C10 175.0(2) . . . . ?
C16 N1 C1 C2 -6.4(4) . . . . ?
C16 N1 C1 C6 169.8(2) . . . . ?
C16 N1 C7 C8 -59.1(3) . . . . ?
C16 N1 C7 C12 66.2(3) . . . . ?
C17 C18 C19 C20 -0.6(4) . . . . ?
C18 C17 C22 C21 0.4(4) . . . . ?
C18 C19 C20 N5 -178.2(2) . . . . ?
C18 C19 C20 C21 1.1(4) . . . . ?
C19 C20 C21 C22 -0.8(4) . . . . ?
C20 C21 C22 C17 0.1(4) . . . . ?
C22 C17 C18 N4 -178.0(2) . . . . ?
C22 C17 C18 C19 -0.1(4) . . . . ?
C23 C11 C12 C7 178.9(2) . . . . ?
